data_4129163
loop_
_publ_author_name
'Berdiell, Izar Capel'
'Hochd\"orffer, Tim'
'Desplanches, C\'edric'
'Kulmaczewski, Rafal'
'Shahid, Namrah'
'Wolny, Juliusz A.'
'Warriner, Stuart L.'
'Cespedes, Oscar'
'Sch\"unemann, Volker'
'Chastanet, Guillaume'
'Halcrow, Malcolm A.'

_publ_section_title
;
 Supramolecular Iron Metallocubanes Exhibiting Site-Selective Thermal and
 Light-Induced Spin-Crossover.
;
_journal_issue 47
_journal_name_full 'Journal of the American Chemical Society'
_journal_page_first 18759
_journal_page_last 18770
_journal_paper_doi 10.1021/jacs.9b08862
_journal_volume 141
_journal_year 2019
_chemical_formula_moiety 'C144 H132 Fe8 N72 O12, H12 Fe O6, 7(B F4), 1.8(C2 H3 N), 1.3(C4 H10 O)'
_chemical_formula_sum 'C152.8 H162.4 B7 F28 Fe9 N73.8 O19.3'
_chemical_formula_weight 4451.89
_chemical_name_systematic
;
Dodecakis-[4,6-di(4-methylpyrazol-1-yl)-2-hydroxypyrimidinate]octa-iron(II) 
hexa-aqua-iron(III) hepta-tetrafluoroborate acetonitrile diethyl ether solvate
;
_space_group_crystal_system monoclinic
_space_group_IT_number 14
_space_group_name_Hall '-P 2yn'
_space_group_name_H-M_alt 'P 1 21/n 1'
_atom_sites_solution_hydrogens geom
_atom_sites_solution_primary direct
_atom_sites_solution_secondary difmap
_audit_creation_date 2019-03-15
_audit_creation_method
;
  Olex2 1.2
  (compiled Apr 23 2013 17:54:37, GUI svn.r4466)
;
_cell_angle_alpha 90.00
_cell_angle_beta 98.569(2)
_cell_angle_gamma 90.00
_cell_formula_units_Z 2
_cell_length_a 17.4969(5)
_cell_length_b 24.4003(11)
_cell_length_c 25.9749(5)
_cell_measurement_reflns_used 15846
_cell_measurement_temperature 250(2)
_cell_measurement_theta_max 73.41
_cell_measurement_theta_min 3.87
_cell_volume 10965.7(6)
_computing_cell_refinement 'CrysAlisPro, Agilent Technologies'
_computing_data_collection 'CrysAlisPro, Agilent Technologies'
_computing_data_reduction 'CrysAlisPro, Agilent Technologies'
_computing_molecular_graphics 'XSEED (Barbour, 2001)'
_computing_publication_material
;
O. V. Dolomanov, L. J. Bourhis, R. J. Gildea, J. A. K. Howard and H. Puschmann,
OLEX2: a complete structure solution, refinement and analysis program.
J. Appl. Cryst. (2009). 42, 339-341.
;
_computing_structure_refinement 'SHELXL-97 (Sheldrick, 1997)'
_computing_structure_solution 'SHELXS-97 (Sheldrick, 1990)'
_diffrn_ambient_temperature 250(2)
_diffrn_detector_area_resol_mean 5.3095
_diffrn_measured_fraction_theta_full 0.967
_diffrn_measured_fraction_theta_max 0.967
_diffrn_measurement_device_type 'SuperNova, Dual, Cu at zero, Atlas'
_diffrn_measurement_method '\w scans'
_diffrn_radiation_monochromator mirror
_diffrn_radiation_source 'SuperNova (Cu) X-ray Source'
_diffrn_radiation_type CuK\a
_diffrn_radiation_wavelength 1.54184
_diffrn_reflns_av_R_equivalents 0.0326
_diffrn_reflns_av_unetI/netI 0.0413
_diffrn_reflns_limit_h_max 18
_diffrn_reflns_limit_h_min -21
_diffrn_reflns_limit_k_max 29
_diffrn_reflns_limit_k_min -30
_diffrn_reflns_limit_l_max 32
_diffrn_reflns_limit_l_min -31
_diffrn_reflns_number 45815
_diffrn_reflns_theta_full 73.65
_diffrn_reflns_theta_max 73.65
_diffrn_reflns_theta_min 3.38
_diffrn_standards_decay_% 0
_diffrn_standards_interval_count 0
_diffrn_standards_interval_time 0
_diffrn_standards_number 0
_exptl_absorpt_coefficient_mu 5.448
_exptl_absorpt_correction_T_max 1.000
_exptl_absorpt_correction_T_min 0.892
_exptl_absorpt_correction_type multi-scan
_exptl_absorpt_process_details
; 
CrysAlisPro, Agilent Technologies,
Version 1.171.36.24 (release 03-12-2012 CrysAlis171 .NET)
Empirical absorption correction using spherical harmonics,
 implemented in SCALE3 ABSPACK scaling algorithm.
;
_exptl_crystal_colour orange
_exptl_crystal_density_diffrn 1.348
_exptl_crystal_density_method 'not measured'
_exptl_crystal_description plate
_exptl_crystal_F_000 4542
_exptl_crystal_size_max 0.30
_exptl_crystal_size_mid 0.25
_exptl_crystal_size_min 0.07
_refine_diff_density_max 1.301
_refine_diff_density_min -0.946
_refine_diff_density_rms 0.104
_refine_ls_extinction_method none
_refine_ls_goodness_of_fit_ref 1.025
_refine_ls_hydrogen_treatment constr
_refine_ls_matrix_type full
_refine_ls_number_parameters 1380
_refine_ls_number_reflns 21426
_refine_ls_number_restraints 131
_refine_ls_restrained_S_all 1.030
_refine_ls_R_factor_all 0.0854
_refine_ls_R_factor_gt 0.0710
_refine_ls_shift/su_max 0.007
_refine_ls_shift/su_mean 0.000
_refine_ls_structure_factor_coef Fsqd
_refine_ls_weighting_details 'calc w=1/[\s^2^(Fo^2^)+(0.1487P)^2^+8.9273P] where P=(Fo^2^+2Fc^2^)/3'
_refine_ls_weighting_scheme calc
_refine_ls_wR_factor_gt 0.2067
_refine_ls_wR_factor_ref 0.2233
_reflns_number_gt 17195
_reflns_number_total 21426
_reflns_threshold_expression >2sigma(I)
_cod_data_source_file ja9b08862_si_010.cif
_cod_data_source_block 161-250
_cod_depositor_comments 'Adding full bibliography for 4129157--4129168.cif.'
_cod_original_formula_sum 'C152.80 H162.40 B7 F28 Fe9 N73.80 O19.30'
_cod_database_code 4129163
_olex2_refinement_description
;
1. Fixed Uiso
 At 1.2 times of:
  All C(H) groups, All C(H,H) groups
 At 1.5 times of:
  All C(H,H,H) groups
2. Restrained distances
 B23A-F24A = B23A-F25A = B23A-F26A = B23A-F27A
 1.37 with sigma of 0.02
 B23B-F24B = B23B-F25B = B23B-F26B = B23B-F27B
 1.37 with sigma of 0.02
 F24A-F25A = F24A-F26A = F24A-F27A = F25A-F26A = F25A-F27A = F26A-F27A
 2.24 with sigma of 0.02
 F24B-F25B = F24B-F26B = F24B-F27B = F25B-F26B = F25B-F27B = F26B-F27B
 2.24 with sigma of 0.02
 B28A-F29A = B28A-F30A = B28A-F31A = B28A-F32A
 1.37 with sigma of 0.02
 B28B-F29B = B28B-F30B = B28B-F31B = B28B-F32B
 1.37 with sigma of 0.02
 F29A-F30A = F29A-F31A = F29A-F32A = F30A-F31A = F30A-F32A = F31A-F32A
 2.24 with sigma of 0.02
 F29B-F30B = F29B-F31B = F29B-F32B = F30B-F31B = F30B-F32B = F31B-F32B
 2.24 with sigma of 0.02
 B33A-F34A = B33A-F35A = B33A-F36A = B33A-F37A
 1.37 with sigma of 0.02
 B33B-F34B = B33B-F35B = B33B-F36B = B33B-F37B
 1.37 with sigma of 0.02
 F34A-F35A = F34A-F36A = F34A-F37A = F35A-F36A = F35A-F37A = F36A-F37A
 2.24 with sigma of 0.02
 F34B-F35B = F34B-F36B = F34B-F37B = F35B-F36B = F35B-F37B = F36B-F37B
 2.24 with sigma of 0.02
 B38A-F39A = B38A-F40A = B38A-F41A = B38A-F42A
 1.37 with sigma of 0.02
 B38B-F39B = B38B-F40B = B38B-F41B = B38B-F42B
 1.37 with sigma of 0.02
 B38C-F39C = B38C-F40C = B38C-F41C = B38C-F42C
 1.37 with sigma of 0.02
 F39A-F40A = F39A-F41A = F39A-F42A = F40A-F41A = F40A-F42A = F41A-F42A
 2.24 with sigma of 0.02
 F39B-F40B = F39B-F41B = F39B-F42B = F40B-F41B = F40B-F42B = F41B-F42B
 2.24 with sigma of 0.02
 F39C-F40C = F39C-F41C = F39C-F42C = F40C-F41C = F40C-F42C = F41C-F42C
 2.24 with sigma of 0.02
 C149-C150 = C152-C153 = C154-C155 = C157-C158
 1.52 with sigma of 0.02
 C150-O151 = O151-C152 = C155-O156 = O156-C157
 1.43 with sigma of 0.02
 C150-C152 = C155-C157
 2.34 with sigma of 0.02
 C149-O151 = O151-C153 = C154-O156 = O156-C158
 2.42 with sigma of 0.02
 C143-C144 = C146-C147 = C159-C160 = C162-C163
 1.48 with sigma of 0.02
 C144-N145 = C147-N148 = C160-N161 = C163-N164
 1.15 with sigma of 0.02
 C143-N145 = C146-N148 = C159-N161 = C162-N164
 2.63 with sigma of 0.02
3. Uiso/Uaniso restraints and constraints
F39A \\sim F40A \\sim F41A \\sim F42A \\sim F39B \\sim F40B \\sim F41B \\sim F42B \\sim F39C \\sim F40C \\sim F41C \\sim F42C: within 1.7A with sigma of 0.005 and sigma for terminal atoms of 0.01
4. Others
 Fixed Sof: B23A(0.67) F24A(0.67) F25A(0.67) F26A(0.67) F27A(0.67) B23B(0.33)
 F24B(0.33) F25B(0.33) F26B(0.33) F27B(0.33) B28A(0.67) F29A(0.67) F30A(0.67)
 F31A(0.67) F32A(0.67) B28B(0.33) F29B(0.33) F30B(0.33) F31B(0.33) F32B(0.33)
 B33A(0.5) F34A(0.5) F35A(0.5) F36A(0.5) F37A(0.5) B33B(0.5) F34B(0.5)
 F35B(0.5) F36B(0.5) F37B(0.5) B38A(0.17) F39A(0.17) F40A(0.17) F41A(0.17)
 F42A(0.17) B38B(0.17) F39B(0.17) F40B(0.17) F41B(0.17) F42B(0.17) B38C(0.16)
 F39C(0.16) F40C(0.16) F41C(0.16) F42C(0.16) C143(0.3) H14D(0.3) H14E(0.3)
 H14F(0.3) C144(0.3) N145(0.3) N148(0.2) C147(0.2) C146(0.2) H14G(0.2)
 H14H(0.2) H14I(0.2) C149(0.15) H14A(0.15) H14B(0.15) H14C(0.15) O151(0.15)
 C152(0.15) H15A(0.15) H15B(0.15) C153(0.15) H15C(0.15) H15D(0.15) H15E(0.15)
 C154(0.5) H15H(0.5) H15I(0.5) H15J(0.5) C155(0.5) H15K(0.5) H15L(0.5)
 O156(0.5) C157(0.5) H15M(0.5) H15N(0.5) C158(0.5) H15O(0.5) H15P(0.5)
 H15Q(0.5) C150(0.15) H15F(0.15) H15G(0.15) C159(0.2) H15R(0.2) H15S(0.2)
 H15T(0.2) C160(0.2) N161(0.2) C162(0.2) H16A(0.2) H16B(0.2) H16C(0.2)
 C163(0.2) N164(0.2)
5.a Secondary CH2 refined with riding coordinates:
 C152(H15A,H15B), C155(H15K,H15L), C157(H15M,H15N), C150(H15F,H15G)
5.b Me refined with riding coordinates:
 C149(H14A,H14B,H14C), C153(H15C,H15D,H15E), C154(H15H,H15I,H15J), C158(H15O,
 H15P,H15Q)
5.c Aromatic/amide H refined with riding coordinates:
 C13(H13), C18(H18), C20(H20), C24(H24), C26(H26), C32(H32), C37(H37),
 C39(H39), C43(H43), C45(H45), C51(H51), C56(H56), C58(H58), C62(H62), C64(H64),
  C70(H70), C75(H75), C77(H77), C81(H81), C83(H83), C89(H89), C94(H94),
 C96(H96), C100(H100), C102(H102), C108(H108), C113(H113), C115(H115),
 C119(H119), C121(H121)
5.d Idealised Me refined as rotating group:
 C21(H21A,H21B,H21C), C27(H27A,H27B,H27C), C40(H40A,H40B,H40C), C46(H46A,H46B,
 H46C), C59(H59A,H59B,H59C), C65(H65A,H65B,H65C), C78(H78A,H78B,H78C), C84(H84A,
 H84B,H84C), C97(H97A,H97B,H97C), C103(H10A,H10B,H10C), C116(H11A,H11B,H11C),
 C122(H12A,H12B,H12C), C143(H14D,H14E,H14F), C146(H14G,H14H,H14I), C159(H15R,
 H15S,H15T), C162(H16A,H16B,H16C)
;

loop_
_space_group_symop_id
_space_group_symop_operation_xyz
1 'x, y, z'
2 '-x+1/2, y+1/2, -z+1/2'
3 '-x, -y, -z'
4 'x-1/2, -y-1/2, z-1/2'

loop_
_atom_site_label
_atom_site_type_symbol
_atom_site_fract_x
_atom_site_fract_y
_atom_site_fract_z
_atom_site_U_iso_or_equiv
_atom_site_adp_type
_atom_site_occupancy
_atom_site_symmetry_multiplicity
_atom_site_calc_flag
_atom_site_refinement_flags
_atom_site_disorder_assembly
_atom_site_disorder_group
Fe1 Fe 0.35938(3) 0.28726(3) 0.47462(2) 0.03471(15) Uani 1 1 d . . .
Fe2 Fe 0.33697(3) 0.46958(2) 0.30399(2) 0.03400(15) Uani 1 1 d . . .
Fe3 Fe 0.68824(3) 0.53578(2) 0.35823(2) 0.03285(15) Uani 1 1 d . . .
Fe4 Fe 0.28579(3) 0.64868(2) 0.46955(2) 0.03260(15) Uani 1 1 d . . .
Fe5 Fe 0.5000 0.5000 0.5000 0.03249(19) Uani 1 2 d S . .
O6 O 0.48557(17) 0.55749(12) 0.44479(11) 0.0402(6) Uani 1 1 d . . .
O7 O 0.51711(16) 0.44382(12) 0.44677(12) 0.0421(6) Uani 1 1 d . . .
O8 O 0.38687(16) 0.48483(12) 0.48756(11) 0.0394(6) Uani 1 1 d . . .
O9 O 0.40356(16) 0.38537(12) 0.39859(12) 0.0424(6) Uani 1 1 d . . .
C10 C 0.3317(2) 0.38351(16) 0.39418(14) 0.0330(7) Uani 1 1 d . . .
N11 N 0.29675(18) 0.34591(13) 0.42232(12) 0.0340(7) Uani 1 1 d . . .
C12 C 0.2201(2) 0.34344(17) 0.41436(15) 0.0361(8) Uani 1 1 d . . .
C13 C 0.1724(2) 0.37639(18) 0.38101(16) 0.0412(9) Uani 1 1 d . . .
H13 H 0.1176 0.3748 0.3775 0.049 Uiso 1 1 calc R . .
C14 C 0.2114(2) 0.41205(16) 0.35300(15) 0.0357(8) Uani 1 1 d . . .
N15 N 0.28782(18) 0.41735(13) 0.35868(12) 0.0339(6) Uani 1 1 d . . .
N16 N 0.1886(2) 0.30078(15) 0.44161(13) 0.0402(7) Uani 1 1 d . . .
N17 N 0.2369(2) 0.26665(16) 0.47179(14) 0.0448(8) Uani 1 1 d . . .
C18 C 0.1919(3) 0.2291(2) 0.48783(18) 0.0507(11) Uani 1 1 d . . .
H18 H 0.2103 0.1996 0.5101 0.061 Uiso 1 1 calc R . .
C19 C 0.1139(3) 0.2376(2) 0.46832(18) 0.0508(11) Uani 1 1 d . . .
C20 C 0.1133(3) 0.2837(2) 0.43850(18) 0.0487(10) Uani 1 1 d . . .
H20 H 0.0692 0.3007 0.4192 0.058 Uiso 1 1 calc R . .
C21 C 0.0459(3) 0.2034(3) 0.4779(2) 0.0682(15) Uani 1 1 d . . .
H21A H -0.0021 0.2232 0.4657 0.102 Uiso 1 1 calc R . .
H21B H 0.0493 0.1960 0.5152 0.102 Uiso 1 1 calc R . .
H21C H 0.0462 0.1687 0.4589 0.102 Uiso 1 1 calc R . .
N22 N 0.17128(19) 0.44336(14) 0.31210(14) 0.0394(7) Uani 1 1 d . . .
N23 N 0.2125(2) 0.46881(15) 0.27880(15) 0.0429(8) Uani 1 1 d . . .
C24 C 0.1602(3) 0.4885(2) 0.2411(2) 0.0520(11) Uani 1 1 d . . .
H24 H 0.1724 0.5083 0.2120 0.062 Uiso 1 1 calc R . .
C25 C 0.0851(3) 0.4763(2) 0.2495(2) 0.0535(11) Uani 1 1 d . . .
C26 C 0.0938(3) 0.4471(2) 0.2951(2) 0.0517(11) Uani 1 1 d . . .
H26 H 0.0535 0.4323 0.3116 0.062 Uiso 1 1 calc R . .
C27 C 0.0118(4) 0.4916(3) 0.2146(3) 0.0818(19) Uani 1 1 d . . .
H27A H -0.0128 0.4585 0.1985 0.123 Uiso 1 1 calc R . .
H27B H 0.0238 0.5166 0.1874 0.123 Uiso 1 1 calc R . .
H27C H -0.0235 0.5098 0.2352 0.123 Uiso 1 1 calc R . .
O28 O 0.32590(17) 0.40109(11) 0.52927(10) 0.0373(6) Uani 1 1 d . . .
C29 C 0.3516(2) 0.36939(15) 0.56511(14) 0.0319(7) Uani 1 1 d . . .
N30 N 0.36854(18) 0.31643(13) 0.55345(12) 0.0342(7) Uani 1 1 d . . .
C31 C 0.3963(2) 0.28322(17) 0.59207(16) 0.0399(9) Uani 1 1 d . . .
C32 C 0.4101(3) 0.29782(19) 0.64403(17) 0.0464(10) Uani 1 1 d . . .
H32 H 0.4326 0.2738 0.6709 0.056 Uiso 1 1 calc R . .
C33 C 0.3877(2) 0.35110(18) 0.65303(16) 0.0395(9) Uani 1 1 d . . .
N34 N 0.36034(18) 0.38708(13) 0.61641(12) 0.0338(6) Uani 1 1 d . . .
N35 N 0.4090(2) 0.22877(15) 0.57639(15) 0.0477(9) Uani 1 1 d . . .
N36 N 0.3893(2) 0.21547(15) 0.52580(15) 0.0469(8) Uani 1 1 d . . .
C37 C 0.3986(4) 0.1618(2) 0.5228(2) 0.0617(13) Uani 1 1 d . . .
H37 H 0.3891 0.1412 0.4915 0.074 Uiso 1 1 calc R . .
C38 C 0.4245(5) 0.1394(2) 0.5720(3) 0.0768(18) Uani 1 1 d . . .
C39 C 0.4312(4) 0.1835(2) 0.6051(2) 0.0728(17) Uani 1 1 d . . .
H39 H 0.4484 0.1825 0.6416 0.087 Uiso 1 1 calc R . .
C40 C 0.4419(7) 0.0793(3) 0.5841(4) 0.115(3) Uani 1 1 d . . .
H40A H 0.4885 0.0764 0.6100 0.173 Uiso 1 1 calc R . .
H40B H 0.4502 0.0603 0.5522 0.173 Uiso 1 1 calc R . .
H40C H 0.3982 0.0626 0.5979 0.173 Uiso 1 1 calc R . .
N41 N 0.3893(2) 0.36999(16) 0.70404(13) 0.0460(8) Uani 1 1 d . . .
N42 N 0.3494(2) 0.41624(16) 0.71180(14) 0.0481(9) Uani 1 1 d . . .
C43 C 0.3609(4) 0.4230(3) 0.76301(18) 0.0662(15) Uani 1 1 d . . .
H43 H 0.3392 0.4519 0.7805 0.079 Uiso 1 1 calc R . .
C44 C 0.4096(4) 0.3820(3) 0.7884(2) 0.0736(17) Uani 1 1 d . . .
C45 C 0.4248(4) 0.3487(3) 0.74989(19) 0.0677(15) Uani 1 1 d . . .
H45 H 0.4549 0.3162 0.7540 0.081 Uiso 1 1 calc R . .
C46 C 0.4352(7) 0.3757(4) 0.8464(2) 0.119(3) Uani 1 1 d . . .
H46A H 0.3909 0.3652 0.8632 0.178 Uiso 1 1 calc R . .
H46B H 0.4562 0.4106 0.8609 0.178 Uiso 1 1 calc R . .
H46C H 0.4751 0.3473 0.8526 0.178 Uiso 1 1 calc R . .
O47 O 0.52534(16) 0.33936(11) 0.53415(10) 0.0378(6) Uani 1 1 d . . .
C48 C 0.5386(2) 0.31764(15) 0.49290(15) 0.0332(7) Uani 1 1 d . . .
N49 N 0.47953(18) 0.29075(13) 0.46132(12) 0.0341(7) Uani 1 1 d . . .
C50 C 0.4969(2) 0.26612(17) 0.41913(15) 0.0382(8) Uani 1 1 d . . .
C51 C 0.5681(3) 0.2667(2) 0.40304(17) 0.0452(10) Uani 1 1 d . . .
H51 H 0.5777 0.2504 0.3714 0.054 Uiso 1 1 calc R . .
C52 C 0.6247(2) 0.29306(17) 0.43707(16) 0.0377(8) Uani 1 1 d . . .
N53 N 0.61191(18) 0.31887(13) 0.48002(12) 0.0338(6) Uani 1 1 d . . .
N54 N 0.4359(2) 0.23601(15) 0.39051(14) 0.0424(8) Uani 1 1 d . . .
N55 N 0.3663(2) 0.23437(16) 0.40759(15) 0.0449(8) Uani 1 1 d . . .
C56 C 0.3248(3) 0.1990(2) 0.3774(2) 0.0548(12) Uani 1 1 d . . .
H56 H 0.2728 0.1900 0.3803 0.066 Uiso 1 1 calc R . .
C57 C 0.3655(3) 0.1761(2) 0.3405(2) 0.0591(13) Uani 1 1 d . . .
C58 C 0.4369(3) 0.2009(2) 0.3498(2) 0.0556(12) Uani 1 1 d . . .
H58 H 0.4790 0.1946 0.3313 0.067 Uiso 1 1 calc R . .
C59 C 0.3398(4) 0.1303(3) 0.3025(3) 0.093(2) Uani 1 1 d . . .
H59A H 0.3851 0.1142 0.2902 0.139 Uiso 1 1 calc R . .
H59B H 0.3046 0.1449 0.2729 0.139 Uiso 1 1 calc R . .
H59C H 0.3132 0.1020 0.3200 0.139 Uiso 1 1 calc R . .
N60 N 0.7017(2) 0.29206(15) 0.42884(14) 0.0412(8) Uani 1 1 d . . .
N61 N 0.7578(2) 0.30729(14) 0.46836(14) 0.0398(7) Uani 1 1 d . . .
C62 C 0.8233(3) 0.3017(2) 0.4492(2) 0.0491(10) Uani 1 1 d . . .
H62 H 0.8729 0.3095 0.4681 0.059 Uiso 1 1 calc R . .
C63 C 0.8110(3) 0.2830(2) 0.3975(2) 0.0572(12) Uani 1 1 d . . .
C64 C 0.7331(3) 0.2770(2) 0.3857(2) 0.0542(12) Uani 1 1 d . . .
H64 H 0.7055 0.2648 0.3535 0.065 Uiso 1 1 calc R . .
C65 C 0.8709(4) 0.2730(4) 0.3627(3) 0.087(2) Uani 1 1 d . . .
H65A H 0.8456 0.2608 0.3284 0.130 Uiso 1 1 calc R . .
H65B H 0.9070 0.2447 0.3781 0.130 Uiso 1 1 calc R . .
H65C H 0.8993 0.3070 0.3589 0.130 Uiso 1 1 calc R . .
O66 O 0.50062(16) 0.53698(11) 0.34806(11) 0.0384(6) Uani 1 1 d . . .
C67 C 0.5185(2) 0.49236(15) 0.32957(13) 0.0320(7) Uani 1 1 d . . .
N68 N 0.46149(18) 0.45550(13) 0.31063(12) 0.0335(6) Uani 1 1 d . . .
C69 C 0.4843(2) 0.40873(17) 0.29102(15) 0.0370(8) Uani 1 1 d . . .
C70 C 0.5595(2) 0.39423(18) 0.28789(18) 0.0429(9) Uani 1 1 d . . .
H70 H 0.5736 0.3601 0.2744 0.051 Uiso 1 1 calc R . .
C71 C 0.6125(2) 0.43433(17) 0.30630(14) 0.0353(8) Uani 1 1 d . . .
N72 N 0.59463(18) 0.48098(13) 0.32779(12) 0.0325(6) Uani 1 1 d . . .
N73 N 0.4233(2) 0.37319(15) 0.27022(15) 0.0423(8) Uani 1 1 d . . .
N74 N 0.3499(2) 0.39266(15) 0.26376(15) 0.0442(8) Uani 1 1 d . . .
C75 C 0.3066(3) 0.3508(2) 0.2444(2) 0.0533(12) Uani 1 1 d . . .
H75 H 0.2519 0.3520 0.2360 0.064 Uiso 1 1 calc R . .
C76 C 0.3512(3) 0.3048(2) 0.2378(2) 0.0574(12) Uani 1 1 d . . .
C77 C 0.4255(3) 0.3202(2) 0.2547(2) 0.0564(12) Uani 1 1 d . . .
H77 H 0.4703 0.2981 0.2554 0.068 Uiso 1 1 calc R . .
C78 C 0.3230(4) 0.2495(3) 0.2165(3) 0.085(2) Uani 1 1 d . . .
H78A H 0.3058 0.2525 0.1789 0.128 Uiso 1 1 calc R . .
H78B H 0.2798 0.2374 0.2337 0.128 Uiso 1 1 calc R . .
H78C H 0.3652 0.2228 0.2230 0.128 Uiso 1 1 calc R . .
N79 N 0.69071(19) 0.42884(15) 0.30058(14) 0.0404(7) Uani 1 1 d . . .
N80 N 0.73877(19) 0.47217(15) 0.31385(13) 0.0391(7) Uani 1 1 d . . .
C81 C 0.8051(3) 0.4572(2) 0.29987(18) 0.0480(10) Uani 1 1 d . . .
H81 H 0.8501 0.4794 0.3046 0.058 Uiso 1 1 calc R . .
C82 C 0.8017(3) 0.4048(2) 0.27711(19) 0.0524(11) Uani 1 1 d . . .
C83 C 0.7277(3) 0.3876(2) 0.27854(19) 0.0491(10) Uani 1 1 d . . .
H83 H 0.7060 0.3535 0.2665 0.059 Uiso 1 1 calc R . .
C84 C 0.8645(3) 0.3749(3) 0.2550(3) 0.0772(18) Uani 1 1 d . . .
H84A H 0.8478 0.3373 0.2462 0.116 Uiso 1 1 calc R . .
H84B H 0.9115 0.3741 0.2809 0.116 Uiso 1 1 calc R . .
H84C H 0.8753 0.3937 0.2236 0.116 Uiso 1 1 calc R . .
O85 O 0.65460(15) 0.42353(11) 0.42517(10) 0.0345(6) Uani 1 1 d . . .
C86 C 0.7133(2) 0.44676(15) 0.44865(13) 0.0294(7) Uani 1 1 d . . .
N87 N 0.74003(17) 0.49436(12) 0.42885(11) 0.0290(6) Uani 1 1 d . . .
C88 C 0.8044(2) 0.51646(15) 0.45386(14) 0.0313(7) Uani 1 1 d . . .
C89 C 0.8461(2) 0.49649(16) 0.49922(15) 0.0352(8) Uani 1 1 d . . .
H89 H 0.8915 0.5135 0.5166 0.042 Uiso 1 1 calc R . .
C90 C 0.8148(2) 0.44915(15) 0.51684(14) 0.0309(7) Uani 1 1 d . . .
N91 N 0.75058(17) 0.42482(12) 0.49414(11) 0.0305(6) Uani 1 1 d . . .
N92 N 0.83130(18) 0.56288(14) 0.43049(12) 0.0346(7) Uani 1 1 d . . .
N93 N 0.79711(19) 0.57756(15) 0.38191(12) 0.0379(7) Uani 1 1 d . . .
C94 C 0.8324(3) 0.62355(19) 0.37144(16) 0.0431(9) Uani 1 1 d . . .
H94 H 0.8203 0.6436 0.3399 0.052 Uiso 1 1 calc R . .
C95 C 0.8897(3) 0.63905(19) 0.41258(17) 0.0447(9) Uani 1 1 d . . .
C96 C 0.8872(2) 0.59959(18) 0.44952(17) 0.0419(9) Uani 1 1 d . . .
H96 H 0.9188 0.5980 0.4826 0.050 Uiso 1 1 calc R . .
C97 C 0.9406(3) 0.6890(2) 0.4167(2) 0.0591(13) Uani 1 1 d . . .
H97A H 0.9131 0.7200 0.4294 0.089 Uiso 1 1 calc R . .
H97B H 0.9541 0.6979 0.3824 0.089 Uiso 1 1 calc R . .
H97C H 0.9879 0.6817 0.4411 0.089 Uiso 1 1 calc R . .
N98 N 0.85298(18) 0.42281(13) 0.56133(12) 0.0347(7) Uani 1 1 d . . .
N99 N 0.8287(2) 0.37182(14) 0.57344(14) 0.0397(7) Uani 1 1 d . . .
C100 C 0.8731(3) 0.3586(2) 0.61761(18) 0.0473(10) Uani 1 1 d . . .
H100 H 0.8695 0.3250 0.6355 0.057 Uiso 1 1 calc R . .
C101 C 0.9264(3) 0.4008(2) 0.63495(17) 0.0458(10) Uani 1 1 d . . .
C102 C 0.9114(2) 0.44072(18) 0.59758(16) 0.0416(9) Uani 1 1 d . . .
H102 H 0.9374 0.4749 0.5972 0.050 Uiso 1 1 calc R . .
C103 C 0.9850(3) 0.4025(3) 0.6831(2) 0.0632(14) Uani 1 1 d . . .
H10A H 1.0221 0.4320 0.6801 0.095 Uiso 1 1 calc R . .
H10B H 1.0124 0.3674 0.6873 0.095 Uiso 1 1 calc R . .
H10C H 0.9590 0.4092 0.7134 0.095 Uiso 1 1 calc R . .
O104 O 0.30059(16) 0.52984(11) 0.40874(10) 0.0360(6) Uani 1 1 d . . .
C105 C 0.3194(2) 0.56653(15) 0.38028(14) 0.0297(7) Uani 1 1 d . . .
N106 N 0.33341(18) 0.55320(13) 0.33077(12) 0.0310(6) Uani 1 1 d . . .
C107 C 0.3506(2) 0.59318(16) 0.30023(15) 0.0348(8) Uani 1 1 d . . .
C108 C 0.3571(2) 0.64797(17) 0.31418(16) 0.0388(8) Uani 1 1 d . . .
H108 H 0.3712 0.6758 0.2918 0.047 Uiso 1 1 calc R . .
C109 C 0.3412(2) 0.65825(15) 0.36383(15) 0.0334(7) Uani 1 1 d . . .
N110 N 0.32413(18) 0.62029(13) 0.39693(12) 0.0315(6) Uani 1 1 d . . .
N111 N 0.3593(2) 0.57654(15) 0.24932(13) 0.0406(7) Uani 1 1 d . . .
N112 N 0.3472(2) 0.52287(15) 0.23608(14) 0.0439(8) Uani 1 1 d . . .
C113 C 0.3486(4) 0.5210(2) 0.18552(18) 0.0602(13) Uani 1 1 d . . .
H113 H 0.3429 0.4883 0.1654 0.072 Uiso 1 1 calc R . .
C114 C 0.3594(4) 0.5733(3) 0.16510(19) 0.0659(15) Uani 1 1 d . . .
C115 C 0.3666(3) 0.6076(2) 0.20647(18) 0.0562(12) Uani 1 1 d . . .
H115 H 0.3752 0.6461 0.2059 0.067 Uiso 1 1 calc R . .
C116 C 0.3596(6) 0.5886(4) 0.1084(2) 0.102(3) Uani 1 1 d . . .
H11A H 0.3797 0.6260 0.1063 0.153 Uiso 1 1 calc R . .
H11B H 0.3068 0.5869 0.0896 0.153 Uiso 1 1 calc R . .
H11C H 0.3926 0.5630 0.0927 0.153 Uiso 1 1 calc R . .
N117 N 0.3377(2) 0.71264(13) 0.38147(13) 0.0379(7) Uani 1 1 d . . .
N118 N 0.3013(2) 0.72242(14) 0.42310(14) 0.0431(8) Uani 1 1 d . . .
C119 C 0.3025(4) 0.77687(19) 0.4287(2) 0.0577(12) Uani 1 1 d . . .
H119 H 0.2808 0.7961 0.4549 0.069 Uiso 1 1 calc R . .
C120 C 0.3404(4) 0.8019(2) 0.3905(2) 0.0621(14) Uani 1 1 d . . .
C121 C 0.3619(3) 0.75996(18) 0.36142(19) 0.0515(11) Uani 1 1 d . . .
H121 H 0.3889 0.7631 0.3324 0.062 Uiso 1 1 calc R . .
C122 C 0.3527(6) 0.8623(2) 0.3834(3) 0.097(3) Uani 1 1 d . . .
H12A H 0.3729 0.8685 0.3507 0.146 Uiso 1 1 calc R . .
H12B H 0.3898 0.8761 0.4125 0.146 Uiso 1 1 calc R . .
H12C H 0.3034 0.8817 0.3825 0.146 Uiso 1 1 calc R . .
B23A B -0.0432(6) 0.4121(5) 0.4186(4) 0.059(3) Uiso 0.67 1 d PD A 1
F24A F -0.0165(4) 0.3941(3) 0.3725(3) 0.105(2) Uiso 0.67 1 d PD A 1
F25A F -0.0090(8) 0.4613(5) 0.4307(6) 0.206(7) Uiso 0.67 1 d PD A 1
F26A F -0.1218(4) 0.4183(3) 0.4053(3) 0.076(2) Uiso 0.67 1 d PD A 1
F27A F -0.0204(5) 0.3729(4) 0.4545(3) 0.128(3) Uiso 0.67 1 d PD A 1
B23B B -0.0437(7) 0.4240(5) 0.4090(5) 0.028(3) Uiso 0.33 1 d PD B 2
F24B F -0.0305(9) 0.4468(6) 0.3662(5) 0.114(5) Uiso 0.33 1 d PD B 2
F25B F -0.0134(6) 0.4572(4) 0.4510(4) 0.061(2) Uiso 0.33 1 d PD B 2
F26B F -0.1183(5) 0.4087(4) 0.4148(4) 0.042(2) Uiso 0.33 1 d PD B 2
F27B F 0.0004(10) 0.3742(6) 0.4165(8) 0.150(7) Uiso 0.33 1 d PD B 2
B28A B 0.6035(6) 0.2236(4) 0.2495(4) 0.059(2) Uiso 0.67 1 d PD C 1
F29A F 0.6576(4) 0.1961(3) 0.2293(3) 0.101(2) Uiso 0.67 1 d PD C 1
F30A F 0.5372(5) 0.2272(4) 0.2137(4) 0.148(3) Uiso 0.67 1 d PD C 1
F31A F 0.6259(5) 0.2761(3) 0.2654(3) 0.113(2) Uiso 0.67 1 d PD C 1
F32A F 0.5875(6) 0.1985(4) 0.2938(4) 0.149(3) Uiso 0.67 1 d PD C 1
B28B B 0.6192(10) 0.2401(7) 0.2419(6) 0.061(5) Uiso 0.33 1 d PD D 2
F29B F 0.6980(9) 0.2476(10) 0.2637(9) 0.206(11) Uiso 0.33 1 d PD D 2
F30B F 0.6195(8) 0.1968(5) 0.2123(5) 0.091(4) Uiso 0.33 1 d PD D 2
F31B F 0.5964(10) 0.2867(6) 0.2163(6) 0.133(6) Uiso 0.33 1 d PD D 2
F32B F 0.5805(9) 0.2340(7) 0.2849(6) 0.122(5) Uiso 0.33 1 d PD D 2
B33A B 0.0661(7) 0.2872(5) 0.2655(5) 0.060(4) Uiso 0.50 1 d PD E 1
F34A F 0.0432(4) 0.3074(3) 0.3088(2) 0.0653(16) Uiso 0.50 1 d PD E 1
F35A F 0.0924(8) 0.2332(4) 0.2715(5) 0.147(4) Uiso 0.50 1 d PD E 1
F36A F 0.1260(5) 0.3201(4) 0.2561(4) 0.091(2) Uiso 0.50 1 d PD E 1
F37A F 0.0083(5) 0.2849(4) 0.2259(3) 0.098(3) Uiso 0.50 1 d PD E 1
B33B B 0.0797(7) 0.2771(5) 0.2759(5) 0.055(3) Uiso 0.50 1 d PD F 2
F34B F 0.0467(8) 0.2780(6) 0.3175(5) 0.149(5) Uiso 0.50 1 d PD F 2
F35B F 0.1454(7) 0.2461(5) 0.2787(5) 0.137(4) Uiso 0.50 1 d PD F 2
F36B F 0.0986(13) 0.3301(6) 0.2612(9) 0.271(14) Uiso 0.50 1 d PD F 2
F37B F 0.0336(5) 0.2544(4) 0.2326(3) 0.094(2) Uiso 0.50 1 d PD F 2
B38A B 0.3744(16) 0.0246(11) 0.4170(11) 0.078(15) Uiso 0.17 1 d PD G 1
F39A F 0.3577(19) 0.0752(10) 0.4337(13) 0.117(6) Uiso 0.17 1 d PDU G 1
F40A F 0.4175(19) 0.0301(15) 0.3776(12) 0.150(7) Uiso 0.17 1 d PDU G 1
F41A F 0.4184(19) -0.0030(14) 0.4564(12) 0.142(8) Uiso 0.17 1 d PDU G 1
F42A F 0.3074(16) -0.0028(12) 0.3990(13) 0.124(7) Uiso 0.17 1 d PDU G 1
B38B B 0.3736(15) 0.0256(11) 0.4293(11) 0.070(13) Uiso 0.17 1 d PD H 2
F39B F 0.3223(16) 0.0598(12) 0.4481(12) 0.113(7) Uiso 0.17 1 d PDU H 2
F40B F 0.4400(15) 0.0547(13) 0.4270(14) 0.141(7) Uiso 0.17 1 d PDU H 2
F41B F 0.387(2) -0.0182(12) 0.4624(13) 0.143(9) Uiso 0.17 1 d PDU H 2
F42B F 0.343(2) 0.0072(14) 0.3811(10) 0.134(7) Uiso 0.17 1 d PDU H 2
B38C B 0.3432(12) 0.0173(8) 0.4282(8) 0.030(5) Uiso 0.16 1 d PD I 3
F39C F 0.2750(14) -0.0106(11) 0.4224(12) 0.117(8) Uiso 0.16 1 d PDU I 3
F40C F 0.3851(19) 0.0007(13) 0.3897(11) 0.132(7) Uiso 0.16 1 d PDU I 3
F41C F 0.3849(19) 0.0047(15) 0.4753(10) 0.147(9) Uiso 0.16 1 d PDU I 3
F42C F 0.3318(18) 0.0722(8) 0.4239(13) 0.106(7) Uiso 0.16 1 d PDU I 3
C143 C 0.662(4) 0.1060(16) 0.325(2) 0.22(3) Uiso 0.30 1 d PD . .
H14D H 0.6268 0.1116 0.3506 0.335 Uiso 0.30 1 calc PR . .
H14E H 0.6344 0.1133 0.2900 0.335 Uiso 0.30 1 calc PR . .
H14F H 0.7060 0.1311 0.3324 0.335 Uiso 0.30 1 calc PR . .
C144 C 0.690(2) 0.0497(14) 0.3279(13) 0.110(9) Uiso 0.30 1 d PD . .
N145 N 0.712(2) 0.0069(15) 0.3417(16) 0.177(15) Uiso 0.30 1 d PD . .
N148 N 0.442(3) 0.316(2) 0.1100(19) 0.124(13) Uiso 0.20 1 d PD J 1
C147 C 0.411(8) 0.354(3) 0.089(4) 0.30(9) Uiso 0.20 1 d PD J 1
C146 C 0.358(5) 0.383(4) 0.047(3) 0.24(4) Uiso 0.20 1 d PD J 1
H14G H 0.3124 0.3958 0.0614 0.357 Uiso 0.20 1 calc PR J 1
H14H H 0.3411 0.3571 0.0184 0.357 Uiso 0.20 1 calc PR J 1
H14I H 0.3847 0.4137 0.0341 0.357 Uiso 0.20 1 calc PR J 1
C149 C 0.4402(18) 0.8862(19) 0.5424(17) 0.077(11) Uiso 0.15 1 d PD K 3
H14A H 0.4770 0.9136 0.5589 0.115 Uiso 0.15 1 calc PR K 3
H14B H 0.4279 0.8939 0.5051 0.115 Uiso 0.15 1 calc PR K 3
H14C H 0.4631 0.8496 0.5475 0.115 Uiso 0.15 1 calc PR K 3
O151 O 0.3035(18) 0.8670(16) 0.5321(16) 0.111(12) Uiso 0.15 1 d PD K 3
C152 C 0.236(2) 0.899(2) 0.532(4) 0.20(4) Uiso 0.15 1 d PD K 3
H15A H 0.2330 0.9266 0.5032 0.238 Uiso 0.15 1 calc PR K 3
H15B H 0.2391 0.9194 0.5650 0.238 Uiso 0.15 1 calc PR K 3
C153 C 0.165(2) 0.864(3) 0.524(3) 0.109(18) Uiso 0.15 1 d PD K 3
H15C H 0.1189 0.8870 0.5188 0.163 Uiso 0.15 1 calc PR K 3
H15D H 0.1644 0.8408 0.5549 0.163 Uiso 0.15 1 calc PR K 3
H15E H 0.1657 0.8404 0.4934 0.163 Uiso 0.15 1 calc PR K 3
C154 C 0.199(2) 0.0645(13) 0.5336(12) 0.241(18) Uiso 0.50 1 d PD . .
H15H H 0.2010 0.0244 0.5348 0.361 Uiso 0.50 1 calc PR . .
H15I H 0.2394 0.0783 0.5146 0.361 Uiso 0.50 1 calc PR . .
H15J H 0.1483 0.0762 0.5158 0.361 Uiso 0.50 1 calc PR . .
C155 C 0.212(2) 0.0870(9) 0.5883(10) 0.194(13) Uiso 0.50 1 d PD . .
H15K H 0.1810 0.0652 0.6102 0.233 Uiso 0.50 1 calc PR . .
H15L H 0.2668 0.0834 0.6031 0.233 Uiso 0.50 1 calc PR . .
O156 O 0.1904(11) 0.1403(7) 0.5894(6) 0.163(6) Uiso 0.50 1 d PD . .
C157 C 0.1942(14) 0.1693(8) 0.6336(8) 0.143(8) Uiso 0.50 1 d PD . .
H15M H 0.2164 0.1449 0.6624 0.172 Uiso 0.50 1 calc PR . .
H15N H 0.1404 0.1774 0.6388 0.172 Uiso 0.50 1 calc PR . .
C158 C 0.2353(11) 0.2190(7) 0.6399(7) 0.108(5) Uiso 0.50 1 d PD . .
H15O H 0.2153 0.2414 0.6662 0.163 Uiso 0.50 1 calc PR . .
H15P H 0.2290 0.2388 0.6067 0.163 Uiso 0.50 1 calc PR . .
H15Q H 0.2902 0.2114 0.6511 0.163 Uiso 0.50 1 calc PR . .
C150 C 0.367(2) 0.889(4) 0.5667(18) 0.17(3) Uiso 0.15 1 d PD K 3
H15F H 0.3743 0.8673 0.5995 0.200 Uiso 0.15 1 calc PR K 3
H15G H 0.3563 0.9271 0.5753 0.200 Uiso 0.15 1 calc PR K 3
C159 C 0.539(2) 0.4641(18) 0.1606(16) 0.091(11) Uiso 0.20 1 d PD L 2
H15R H 0.5521 0.4946 0.1389 0.137 Uiso 0.20 1 calc PR L 2
H15S H 0.5860 0.4427 0.1724 0.137 Uiso 0.20 1 calc PR L 2
H15T H 0.5184 0.4785 0.1908 0.137 Uiso 0.20 1 calc PR L 2
C160 C 0.480(6) 0.428(4) 0.130(4) 0.22(5) Uiso 0.20 1 d PD L 2
N161 N 0.434(4) 0.396(3) 0.115(3) 0.20(3) Uiso 0.20 1 d PD L 2
C162 C 0.399(3) 0.360(2) 0.112(3) 0.125(18) Uiso 0.20 1 d PD M 3
H16A H 0.4114 0.3210 0.1144 0.188 Uiso 0.20 1 calc PR M 3
H16B H 0.3762 0.3696 0.0767 0.188 Uiso 0.20 1 calc PR M 3
H16C H 0.3611 0.3682 0.1359 0.188 Uiso 0.20 1 calc PR M 3
C163 C 0.470(4) 0.393(3) 0.128(4) 0.16(3) Uiso 0.20 1 d PD M 3
N164 N 0.518(4) 0.422(3) 0.147(3) 0.19(3) Uiso 0.20 1 d PD M 3

loop_
_atom_site_aniso_label
_atom_site_aniso_U_11
_atom_site_aniso_U_22
_atom_site_aniso_U_33
_atom_site_aniso_U_23
_atom_site_aniso_U_13
_atom_site_aniso_U_12
Fe1 0.0356(3) 0.0339(3) 0.0342(3) -0.0002(2) 0.0036(2) -0.0018(2)
Fe2 0.0353(3) 0.0307(3) 0.0358(3) -0.0023(2) 0.0046(2) -0.0014(2)
Fe3 0.0356(3) 0.0350(3) 0.0270(3) -0.0005(2) 0.0018(2) -0.0048(2)
Fe4 0.0352(3) 0.0285(3) 0.0341(3) -0.0013(2) 0.0051(2) -0.0037(2)
Fe5 0.0318(4) 0.0318(4) 0.0340(4) 0.0000(3) 0.0053(3) 0.0009(3)
O6 0.0495(16) 0.0354(14) 0.0356(14) 0.0008(11) 0.0062(12) 0.0043(12)
O7 0.0352(14) 0.0447(16) 0.0466(15) -0.0120(13) 0.0069(12) -0.0024(12)
O8 0.0339(14) 0.0410(15) 0.0434(15) 0.0076(12) 0.0058(11) -0.0010(11)
O9 0.0331(14) 0.0446(16) 0.0472(15) 0.0044(13) -0.0015(11) -0.0060(12)
C10 0.0347(18) 0.0317(18) 0.0315(17) -0.0031(15) 0.0010(14) -0.0036(14)
N11 0.0358(16) 0.0340(16) 0.0325(15) -0.0023(13) 0.0057(12) -0.0039(13)
C12 0.0372(19) 0.039(2) 0.0330(18) -0.0054(16) 0.0084(15) -0.0040(16)
C13 0.0318(19) 0.048(2) 0.044(2) 0.0029(18) 0.0052(16) -0.0021(16)
C14 0.0371(19) 0.0333(19) 0.0356(18) -0.0039(15) 0.0017(15) 0.0032(15)
N15 0.0342(16) 0.0322(16) 0.0352(15) -0.0010(13) 0.0047(12) -0.0002(12)
N16 0.0374(17) 0.0454(19) 0.0381(17) 0.0026(15) 0.0073(13) -0.0050(14)
N17 0.0428(19) 0.052(2) 0.0396(18) 0.0085(16) 0.0048(15) -0.0055(16)
C18 0.056(3) 0.051(3) 0.046(2) 0.009(2) 0.012(2) -0.014(2)
C19 0.053(3) 0.057(3) 0.044(2) 0.000(2) 0.013(2) -0.016(2)
C20 0.039(2) 0.059(3) 0.049(2) 0.004(2) 0.0086(18) -0.0096(19)
C21 0.061(3) 0.075(4) 0.070(3) 0.001(3) 0.018(3) -0.028(3)
N22 0.0342(16) 0.0383(18) 0.0441(18) 0.0033(15) 0.0011(14) -0.0009(13)
N23 0.0393(18) 0.0410(19) 0.0464(19) 0.0101(15) 0.0001(15) -0.0027(14)
C24 0.053(3) 0.046(2) 0.052(3) 0.007(2) -0.009(2) 0.003(2)
C25 0.045(2) 0.050(3) 0.058(3) 0.003(2) -0.014(2) 0.001(2)
C26 0.036(2) 0.060(3) 0.056(3) 0.002(2) -0.0037(19) 0.000(2)
C27 0.056(3) 0.093(5) 0.085(4) 0.008(4) -0.028(3) 0.001(3)
O28 0.0477(15) 0.0326(13) 0.0307(13) 0.0030(11) 0.0027(11) -0.0002(11)
C29 0.0330(17) 0.0315(18) 0.0309(17) 0.0027(14) 0.0038(14) -0.0062(14)
N30 0.0355(16) 0.0322(16) 0.0349(16) 0.0025(13) 0.0053(12) 0.0004(13)
C31 0.045(2) 0.0324(19) 0.041(2) 0.0056(16) 0.0022(17) 0.0023(16)
C32 0.055(3) 0.045(2) 0.037(2) 0.0058(18) -0.0019(18) 0.0032(19)
C33 0.041(2) 0.041(2) 0.0346(19) 0.0006(16) -0.0005(16) -0.0031(16)
N34 0.0372(16) 0.0309(15) 0.0325(15) 0.0000(13) 0.0023(12) -0.0044(12)
N35 0.060(2) 0.0371(18) 0.0441(19) 0.0066(16) 0.0026(17) 0.0077(17)
N36 0.060(2) 0.0335(18) 0.047(2) 0.0013(15) 0.0073(17) 0.0035(16)
C37 0.085(4) 0.033(2) 0.065(3) 0.002(2) 0.006(3) 0.011(2)
C38 0.116(5) 0.042(3) 0.070(4) 0.010(3) 0.009(3) 0.021(3)
C39 0.108(5) 0.045(3) 0.061(3) 0.016(3) 0.002(3) 0.024(3)
C40 0.189(10) 0.046(4) 0.107(6) 0.013(4) 0.009(6) 0.029(5)
N41 0.063(2) 0.044(2) 0.0265(15) 0.0031(14) -0.0061(15) -0.0018(17)
N42 0.065(2) 0.044(2) 0.0343(17) 0.0003(15) 0.0033(16) -0.0020(17)
C43 0.103(4) 0.065(3) 0.029(2) 0.002(2) 0.007(2) 0.000(3)
C44 0.110(5) 0.076(4) 0.033(2) 0.000(2) 0.001(3) -0.002(4)
C45 0.094(4) 0.066(3) 0.035(2) 0.010(2) -0.014(2) 0.009(3)
C46 0.190(10) 0.119(7) 0.036(3) 0.008(4) -0.020(4) 0.015(7)
O47 0.0410(14) 0.0367(14) 0.0366(14) -0.0107(11) 0.0086(11) -0.0054(11)
C48 0.0355(18) 0.0268(17) 0.0366(18) -0.0019(15) 0.0029(15) -0.0037(14)
N49 0.0335(16) 0.0343(16) 0.0342(15) -0.0034(13) 0.0034(12) 0.0000(12)
C50 0.040(2) 0.037(2) 0.0357(19) -0.0061(16) 0.0002(16) -0.0050(16)
C51 0.045(2) 0.051(2) 0.040(2) -0.0138(19) 0.0113(17) -0.0072(19)
C52 0.039(2) 0.036(2) 0.039(2) -0.0028(16) 0.0079(16) -0.0045(16)
N53 0.0360(16) 0.0312(15) 0.0346(15) -0.0008(13) 0.0064(12) -0.0041(12)
N54 0.0375(17) 0.0458(19) 0.0434(18) -0.0135(16) 0.0041(14) -0.0061(15)
N55 0.0394(18) 0.046(2) 0.049(2) -0.0112(16) 0.0045(15) -0.0075(15)
C56 0.049(3) 0.055(3) 0.060(3) -0.019(2) 0.006(2) -0.013(2)
C57 0.059(3) 0.060(3) 0.057(3) -0.022(2) 0.004(2) -0.014(2)
C58 0.058(3) 0.059(3) 0.050(3) -0.024(2) 0.009(2) -0.010(2)
C59 0.091(5) 0.097(5) 0.094(5) -0.058(4) 0.025(4) -0.039(4)
N60 0.0391(17) 0.0433(19) 0.0431(18) -0.0107(15) 0.0122(14) -0.0056(14)
N61 0.0377(17) 0.0377(17) 0.0450(18) -0.0067(15) 0.0099(14) -0.0040(14)
C62 0.036(2) 0.048(2) 0.066(3) -0.009(2) 0.0143(19) -0.0027(18)
C63 0.052(3) 0.062(3) 0.063(3) -0.010(2) 0.025(2) -0.006(2)
C64 0.056(3) 0.062(3) 0.048(2) -0.015(2) 0.021(2) -0.005(2)
C65 0.066(4) 0.121(6) 0.083(4) -0.028(4) 0.040(3) -0.004(4)
O66 0.0379(14) 0.0361(14) 0.0411(14) -0.0075(12) 0.0055(11) -0.0016(11)
C67 0.0348(18) 0.0331(18) 0.0275(16) -0.0016(14) 0.0028(14) -0.0032(14)
N68 0.0337(16) 0.0332(16) 0.0337(15) -0.0017(13) 0.0049(12) -0.0038(13)
C69 0.0363(19) 0.036(2) 0.0393(19) -0.0086(16) 0.0084(15) -0.0076(16)
C70 0.036(2) 0.038(2) 0.054(2) -0.0163(19) 0.0075(17) -0.0029(16)
C71 0.0335(18) 0.040(2) 0.0325(18) -0.0059(16) 0.0053(14) -0.0013(15)
N72 0.0315(15) 0.0361(16) 0.0292(14) -0.0027(13) 0.0027(12) -0.0036(12)
N73 0.0350(17) 0.0393(18) 0.052(2) -0.0150(16) 0.0058(14) -0.0062(14)
N74 0.0356(17) 0.0438(19) 0.052(2) -0.0140(16) 0.0035(15) -0.0053(14)
C75 0.040(2) 0.055(3) 0.064(3) -0.022(2) 0.004(2) -0.013(2)
C76 0.052(3) 0.049(3) 0.070(3) -0.023(2) 0.004(2) -0.009(2)
C77 0.049(3) 0.042(2) 0.077(3) -0.022(2) 0.005(2) -0.006(2)
C78 0.071(4) 0.064(4) 0.115(5) -0.046(4) -0.004(4) -0.012(3)
N79 0.0329(16) 0.0445(19) 0.0436(18) -0.0092(15) 0.0046(13) -0.0019(14)
N80 0.0358(17) 0.0442(19) 0.0368(17) -0.0058(14) 0.0037(13) -0.0069(14)
C81 0.034(2) 0.063(3) 0.047(2) -0.006(2) 0.0089(17) -0.0030(19)
C82 0.040(2) 0.064(3) 0.054(3) -0.013(2) 0.0088(19) 0.002(2)
C83 0.043(2) 0.051(3) 0.054(3) -0.016(2) 0.0085(19) 0.0087(19)
C84 0.048(3) 0.096(5) 0.092(4) -0.025(4) 0.025(3) 0.007(3)
O85 0.0328(13) 0.0355(14) 0.0342(13) -0.0013(11) 0.0011(10) -0.0045(10)
C86 0.0299(17) 0.0291(17) 0.0299(17) -0.0023(14) 0.0062(13) -0.0018(13)
N87 0.0295(14) 0.0300(15) 0.0275(14) 0.0002(12) 0.0043(11) -0.0012(11)
C88 0.0329(17) 0.0318(18) 0.0297(17) 0.0002(14) 0.0061(14) -0.0040(14)
C89 0.0336(18) 0.0356(19) 0.0352(18) 0.0019(15) 0.0014(15) -0.0048(15)
C90 0.0312(17) 0.0318(18) 0.0300(17) -0.0017(14) 0.0053(14) 0.0000(14)
N91 0.0326(15) 0.0295(15) 0.0294(14) 0.0009(12) 0.0048(12) -0.0015(12)
N92 0.0339(16) 0.0359(16) 0.0336(15) 0.0059(13) 0.0035(12) -0.0072(13)
N93 0.0394(17) 0.0424(18) 0.0314(15) 0.0059(14) 0.0039(13) -0.0084(14)
C94 0.047(2) 0.044(2) 0.038(2) 0.0067(18) 0.0071(17) -0.0109(18)
C95 0.049(2) 0.042(2) 0.044(2) 0.0019(18) 0.0118(18) -0.0119(18)
C96 0.043(2) 0.040(2) 0.040(2) 0.0023(17) 0.0007(16) -0.0142(17)
C97 0.066(3) 0.053(3) 0.060(3) 0.000(2) 0.014(2) -0.026(2)
N98 0.0345(16) 0.0343(16) 0.0348(15) 0.0051(13) 0.0030(12) -0.0045(13)
N99 0.0375(17) 0.0379(18) 0.0424(17) 0.0086(15) 0.0018(14) -0.0033(14)
C100 0.044(2) 0.049(2) 0.046(2) 0.018(2) 0.0001(18) -0.0009(19)
C101 0.041(2) 0.054(3) 0.040(2) 0.0067(19) -0.0022(17) 0.0038(19)
C102 0.040(2) 0.042(2) 0.040(2) 0.0052(17) -0.0036(16) -0.0037(17)
C103 0.059(3) 0.078(4) 0.046(3) 0.011(3) -0.012(2) 0.004(3)
O104 0.0447(15) 0.0317(13) 0.0317(13) 0.0031(11) 0.0067(11) -0.0041(11)
C105 0.0287(16) 0.0288(17) 0.0307(17) 0.0004(14) 0.0013(13) 0.0004(13)
N106 0.0334(15) 0.0288(15) 0.0305(14) 0.0003(12) 0.0042(12) -0.0006(12)
C107 0.0345(18) 0.037(2) 0.0331(18) 0.0010(15) 0.0054(14) 0.0018(15)
C108 0.046(2) 0.037(2) 0.0351(19) 0.0030(16) 0.0098(16) -0.0030(16)
C109 0.0332(18) 0.0276(17) 0.0385(19) 0.0030(15) 0.0021(14) -0.0018(14)
N110 0.0353(15) 0.0283(15) 0.0307(14) -0.0001(12) 0.0042(12) -0.0014(12)
N111 0.052(2) 0.0370(18) 0.0336(16) 0.0015(14) 0.0108(14) -0.0012(15)
N112 0.059(2) 0.0392(18) 0.0350(17) -0.0025(14) 0.0114(15) -0.0008(16)
C113 0.083(4) 0.064(3) 0.035(2) -0.009(2) 0.012(2) -0.002(3)
C114 0.092(4) 0.072(4) 0.037(2) 0.003(2) 0.020(2) 0.000(3)
C115 0.076(3) 0.053(3) 0.043(2) 0.010(2) 0.019(2) -0.002(2)
C116 0.160(8) 0.107(6) 0.047(3) 0.010(4) 0.039(4) -0.007(6)
N117 0.0465(18) 0.0293(16) 0.0373(17) 0.0017(13) 0.0047(14) -0.0038(13)
N118 0.056(2) 0.0304(17) 0.0438(19) -0.0010(14) 0.0104(16) -0.0001(15)
C119 0.084(4) 0.031(2) 0.059(3) -0.004(2) 0.015(3) 0.002(2)
C120 0.090(4) 0.034(2) 0.062(3) 0.002(2) 0.008(3) -0.008(2)
C121 0.069(3) 0.033(2) 0.053(3) 0.0078(19) 0.011(2) -0.011(2)
C122 0.151(8) 0.032(3) 0.112(6) 0.002(3) 0.030(5) -0.015(4)

loop_
_atom_type_symbol
_atom_type_description
_atom_type_scat_dispersion_real
_atom_type_scat_dispersion_imag
_atom_type_scat_source
C C 0.0181 0.0091 'International Tables Vol C Tables 4.2.6.8 and 6.1.1.4'
H H 0.0000 0.0000 'International Tables Vol C Tables 4.2.6.8 and 6.1.1.4'
N N 0.0311 0.0180 'International Tables Vol C Tables 4.2.6.8 and 6.1.1.4'
O O 0.0492 0.0322 'International Tables Vol C Tables 4.2.6.8 and 6.1.1.4'
Fe Fe -1.1336 3.1974 'International Tables Vol C Tables 4.2.6.8 and 6.1.1.4'
F F 0.0727 0.0534 'International Tables Vol C Tables 4.2.6.8 and 6.1.1.4'
B B 0.0090 0.0039 'International Tables Vol C Tables 4.2.6.8 and 6.1.1.4'

loop_
_geom_angle_atom_site_label_1
_geom_angle_atom_site_label_2
_geom_angle_atom_site_label_3
_geom_angle
_geom_angle_site_symmetry_1
_geom_angle_site_symmetry_3
N11 Fe1 N17 74.25(13) . .
N11 Fe1 N36 162.90(14) . .
N11 Fe1 N49 106.58(12) . .
N11 Fe1 N55 88.46(14) . .
N17 Fe1 N36 88.93(15) . .
N30 Fe1 N11 109.80(12) . .
N30 Fe1 N17 92.39(13) . .
N30 Fe1 N36 73.31(13) . .
N30 Fe1 N49 101.59(12) . .
N30 Fe1 N55 161.60(14) . .
N49 Fe1 N17 164.53(14) . .
N49 Fe1 N36 88.78(14) . .
N49 Fe1 N55 74.22(13) . .
N55 Fe1 N17 90.43(14) . .
N55 Fe1 N36 88.57(15) . .
N15 Fe2 N68 110.01(12) . .
N15 Fe2 N112 161.31(14) . .
N23 Fe2 N15 73.55(13) . .
N23 Fe2 N68 164.12(14) . .
N23 Fe2 N112 87.82(14) . .
N68 Fe2 N112 87.54(13) . .
N74 Fe2 N15 83.58(14) . .
N74 Fe2 N23 91.11(14) . .
N74 Fe2 N68 74.25(13) . .
N74 Fe2 N112 95.57(14) . .
N106 Fe2 N15 108.03(12) . .
N106 Fe2 N23 91.68(13) . .
N106 Fe2 N68 101.49(12) . .
N106 Fe2 N74 168.38(13) . .
N106 Fe2 N112 73.27(12) . .
N42 Fe3 N34 73.09(13) 3_666 3_666
N42 Fe3 N80 92.10(14) 3_666 .
N72 Fe3 N34 109.33(12) . 3_666
N72 Fe3 N42 84.79(14) . 3_666
N72 Fe3 N80 73.41(12) . .
N72 Fe3 N87 102.62(12) . .
N80 Fe3 N34 164.35(13) . 3_666
N87 Fe3 N34 106.01(12) . 3_666
N87 Fe3 N42 172.26(14) . 3_666
N87 Fe3 N80 87.97(12) . .
N93 Fe3 N34 82.84(13) . 3_666
N93 Fe3 N42 97.32(14) . 3_666
N93 Fe3 N72 167.67(13) . .
N93 Fe3 N80 94.35(13) . .
N93 Fe3 N87 74.96(12) . .
N53 Fe4 N110 107.33(12) 3_666 .
N53 Fe4 N118 82.93(13) 3_666 .
N61 Fe4 N53 74.00(13) 3_666 3_666
N61 Fe4 N99 95.47(14) 3_666 3_666
N61 Fe4 N110 167.69(13) 3_666 .
N61 Fe4 N118 95.06(13) 3_666 .
N91 Fe4 N53 107.72(12) 3_666 3_666
N91 Fe4 N61 85.84(12) 3_666 3_666
N91 Fe4 N99 74.24(12) 3_666 3_666
N91 Fe4 N110 105.01(11) 3_666 .
N91 Fe4 N118 169.08(13) 3_666 .
N99 Fe4 N53 168.94(13) 3_666 3_666
N99 Fe4 N110 82.21(13) 3_666 .
N99 Fe4 N118 94.85(14) 3_666 .
N118 Fe4 N110 73.18(12) . .
O6 Fe5 O6 180.00 . 3_666
O6 Fe5 O7 89.95(12) . 3_666
O6 Fe5 O7 90.06(12) . .
O7 Fe5 O7 180.00 3_666 .
O8 Fe5 O6 90.12(12) . 3_666
O8 Fe5 O6 89.88(12) . .
O8 Fe5 O7 89.54(12) . 3_666
O8 Fe5 O7 90.46(12) . .
O8 Fe5 O8 180.00 . 3_666
O9 C10 N11 119.9(3) . .
O9 C10 N15 119.5(3) . .
N11 C10 N15 120.4(3) . .
C10 N11 Fe1 123.6(3) . .
C12 N11 Fe1 118.3(3) . .
C12 N11 C10 117.9(3) . .
N11 C12 C13 125.3(4) . .
N11 C12 N16 114.5(4) . .
C13 C12 N16 120.1(4) . .
C12 C13 H13 123.2 . .
C12 C13 C14 113.7(4) . .
C14 C13 H13 123.2 . .
C13 C14 N22 120.7(4) . .
N15 C14 C13 124.9(4) . .
N15 C14 N22 114.3(4) . .
C10 N15 Fe2 123.4(2) . .
C14 N15 Fe2 118.2(3) . .
C14 N15 C10 117.8(3) . .
N17 N16 C12 119.1(3) . .
N17 N16 C20 111.1(4) . .
C20 N16 C12 129.5(4) . .
N16 N17 Fe1 113.8(3) . .
C18 N17 Fe1 141.1(3) . .
C18 N17 N16 105.1(4) . .
N17 C18 H18 123.8 . .
N17 C18 C19 112.3(4) . .
C19 C18 H18 123.8 . .
C18 C19 C21 127.7(5) . .
C20 C19 C18 104.6(4) . .
C20 C19 C21 127.8(5) . .
N16 C20 H20 126.5 . .
C19 C20 N16 107.0(4) . .
C19 C20 H20 126.5 . .
C19 C21 H21A 109.5 . .
C19 C21 H21B 109.5 . .
C19 C21 H21C 109.5 . .
H21A C21 H21B 109.5 . .
H21A C21 H21C 109.5 . .
H21B C21 H21C 109.5 . .
N23 N22 C14 118.4(3) . .
N23 N22 C26 111.1(4) . .
C26 N22 C14 129.8(4) . .
N22 N23 Fe2 114.5(3) . .
C24 N23 Fe2 140.2(3) . .
C24 N23 N22 105.2(4) . .
N23 C24 H24 124.1 . .
N23 C24 C25 111.7(4) . .
C25 C24 H24 124.1 . .
C24 C25 C27 126.3(5) . .
C26 C25 C24 105.1(4) . .
C26 C25 C27 128.6(5) . .
N22 C26 C25 106.9(4) . .
N22 C26 H26 126.5 . .
C25 C26 H26 126.5 . .
C25 C27 H27A 109.5 . .
C25 C27 H27B 109.5 . .
C25 C27 H27C 109.5 . .
H27A C27 H27B 109.5 . .
H27A C27 H27C 109.5 . .
H27B C27 H27C 109.5 . .
O28 C29 N30 119.2(3) . .
O28 C29 N34 120.1(3) . .
N30 C29 N34 120.6(3) . .
C29 N30 Fe1 122.3(2) . .
C31 N30 Fe1 119.0(3) . .
C31 N30 C29 118.5(3) . .
N30 C31 C32 124.9(4) . .
N30 C31 N35 114.3(4) . .
C32 C31 N35 120.7(4) . .
C31 C32 H32 123.4 . .
C31 C32 C33 113.2(4) . .
C33 C32 H32 123.4 . .
C32 C33 N41 120.1(4) . .
N34 C33 C32 125.3(4) . .
N34 C33 N41 114.5(4) . .
C29 N34 Fe3 124.0(3) . 3_666
C33 N34 Fe3 117.6(3) . 3_666
C33 N34 C29 117.3(3) . .
N36 N35 C31 118.6(3) . .
N36 N35 C39 110.5(4) . .
C39 N35 C31 130.5(4) . .
N35 N36 Fe1 113.5(3) . .
C37 N36 Fe1 140.1(4) . .
C37 N36 N35 106.3(4) . .
N36 C37 H37 124.5 . .
N36 C37 C38 110.9(5) . .
C38 C37 H37 124.5 . .
C37 C38 C40 126.3(6) . .
C39 C38 C37 104.7(5) . .
C39 C38 C40 129.0(6) . .
N35 C39 C38 107.6(5) . .
N35 C39 H39 126.2 . .
C38 C39 H39 126.2 . .
C38 C40 H40A 109.5 . .
C38 C40 H40B 109.5 . .
C38 C40 H40C 109.5 . .
H40A C40 H40B 109.5 . .
H40A C40 H40C 109.5 . .
H40B C40 H40C 109.5 . .
N42 N41 C33 118.4(3) . .
N42 N41 C45 111.4(4) . .
C45 N41 C33 130.2(4) . .
N41 N42 Fe3 114.8(3) . 3_666
C43 N42 Fe3 138.8(4) . 3_666
C43 N42 N41 104.3(4) . .
N42 C43 H43 124.1 . .
N42 C43 C44 111.8(5) . .
C44 C43 H43 124.1 . .
C43 C44 C46 127.2(6) . .
C45 C44 C43 104.6(5) . .
C45 C44 C46 128.1(7) . .
N41 C45 H45 126.1 . .
C44 C45 N41 107.8(5) . .
C44 C45 H45 126.1 . .
C44 C46 H46A 109.5 . .
C44 C46 H46B 109.5 . .
C44 C46 H46C 109.5 . .
H46A C46 H46B 109.5 . .
H46A C46 H46C 109.5 . .
H46B C46 H46C 109.5 . .
O47 C48 N49 119.5(3) . .
O47 C48 N53 120.0(3) . .
N53 C48 N49 120.5(3) . .
C48 N49 Fe1 125.2(2) . .
C50 N49 Fe1 117.3(3) . .
C50 N49 C48 117.5(3) . .
N49 C50 C51 125.4(4) . .
N49 C50 N54 115.0(4) . .
C51 C50 N54 119.6(4) . .
C50 C51 H51 123.0 . .
C50 C51 C52 113.9(4) . .
C52 C51 H51 123.0 . .
C51 C52 N60 120.6(4) . .
N53 C52 C51 124.2(4) . .
N53 C52 N60 115.1(3) . .
C48 N53 Fe4 124.7(2) . 3_666
C52 N53 Fe4 116.5(3) . 3_666
C52 N53 C48 118.3(3) . .
N55 N54 C50 119.2(3) . .
N55 N54 C58 110.5(4) . .
C58 N54 C50 129.7(4) . .
N54 N55 Fe1 113.7(3) . .
C56 N55 Fe1 140.8(3) . .
C56 N55 N54 105.5(4) . .
N55 C56 H56 123.8 . .
N55 C56 C57 112.4(4) . .
C57 C56 H56 123.8 . .
C56 C57 C59 127.7(5) . .
C58 C57 C56 104.3(4) . .
C58 C57 C59 127.7(5) . .
N54 C58 C57 107.2(4) . .
N54 C58 H58 126.4 . .
C57 C58 H58 126.4 . .
C57 C59 H59A 109.5 . .
C57 C59 H59B 109.5 . .
C57 C59 H59C 109.5 . .
H59A C59 H59B 109.5 . .
H59A C59 H59C 109.5 . .
H59B C59 H59C 109.5 . .
N61 N60 C52 118.9(3) . .
N61 N60 C64 110.9(4) . .
C64 N60 C52 130.1(4) . .
N60 N61 Fe4 113.6(2) . 3_666
C62 N61 Fe4 138.7(3) . 3_666
C62 N61 N60 104.8(4) . .
N61 C62 H62 124.0 . .
N61 C62 C63 112.0(4) . .
C63 C62 H62 124.0 . .
C62 C63 C65 127.3(5) . .
C64 C63 C62 104.8(4) . .
C64 C63 C65 127.9(5) . .
N60 C64 H64 126.3 . .
C63 C64 N60 107.4(4) . .
C63 C64 H64 126.3 . .
C63 C65 H65A 109.5 . .
C63 C65 H65B 109.5 . .
C63 C65 H65C 109.5 . .
H65A C65 H65B 109.5 . .
H65A C65 H65C 109.5 . .
H65B C65 H65C 109.5 . .
O66 C67 N68 119.8(3) . .
O66 C67 N72 119.4(3) . .
N72 C67 N68 120.8(3) . .
C67 N68 Fe2 125.8(3) . .
C69 N68 Fe2 117.1(3) . .
C69 N68 C67 116.9(3) . .
N68 C69 C70 125.8(4) . .
N68 C69 N73 114.7(3) . .
C70 C69 N73 119.5(4) . .
C69 C70 H70 123.4 . .
C69 C70 C71 113.3(4) . .
C71 C70 H70 123.4 . .
C70 C71 N79 120.6(4) . .
N72 C71 C70 124.4(4) . .
N72 C71 N79 114.9(3) . .
C67 N72 Fe3 123.3(2) . .
C71 N72 Fe3 118.0(3) . .
C71 N72 C67 118.7(3) . .
N74 N73 C69 118.5(3) . .
N74 N73 C77 111.4(4) . .
C77 N73 C69 130.1(4) . .
N73 N74 Fe2 114.0(2) . .
C75 N74 Fe2 138.8(3) . .
C75 N74 N73 104.7(4) . .
N74 C75 H75 124.2 . .
N74 C75 C76 111.7(4) . .
C76 C75 H75 124.2 . .
C75 C76 C78 127.3(5) . .
C77 C76 C75 105.2(4) . .
C77 C76 C78 127.5(5) . .
N73 C77 C76 107.0(4) . .
N73 C77 H77 126.5 . .
C76 C77 H77 126.5 . .
C76 C78 H78A 109.5 . .
C76 C78 H78B 109.5 . .
C76 C78 H78C 109.5 . .
H78A C78 H78B 109.5 . .
H78A C78 H78C 109.5 . .
H78B C78 H78C 109.5 . .
N80 N79 C71 118.2(3) . .
N80 N79 C83 111.3(3) . .
C83 N79 C71 130.1(4) . .
N79 N80 Fe3 113.6(2) . .
C81 N80 Fe3 141.3(3) . .
C81 N80 N79 104.5(4) . .
N80 C81 H81 123.7 . .
N80 C81 C82 112.6(4) . .
C82 C81 H81 123.7 . .
C81 C82 C84 128.0(5) . .
C83 C82 C81 104.3(4) . .
C83 C82 C84 127.7(5) . .
N79 C83 H83 126.4 . .
C82 C83 N79 107.2(4) . .
C82 C83 H83 126.4 . .
C82 C84 H84A 109.5 . .
C82 C84 H84B 109.5 . .
C82 C84 H84C 109.5 . .
H84A C84 H84B 109.5 . .
H84A C84 H84C 109.5 . .
H84B C84 H84C 109.5 . .
O85 C86 N87 120.0(3) . .
O85 C86 N91 119.7(3) . .
N91 C86 N87 120.3(3) . .
C86 N87 Fe3 125.8(2) . .
C88 N87 Fe3 116.2(2) . .
C88 N87 C86 118.0(3) . .
N87 C88 C89 125.2(3) . .
N87 C88 N92 115.6(3) . .
C89 C88 N92 119.2(3) . .
C88 C89 H89 123.4 . .
C88 C89 C90 113.2(3) . .
C90 C89 H89 123.4 . .
C89 C90 N98 119.5(3) . .
N91 C90 C89 125.1(3) . .
N91 C90 N98 115.4(3) . .
C86 N91 Fe4 124.4(2) . 3_666
C90 N91 Fe4 117.4(2) . 3_666
C90 N91 C86 118.1(3) . .
N93 N92 C88 119.1(3) . .
N93 N92 C96 110.8(3) . .
C96 N92 C88 130.1(3) . .
N92 N93 Fe3 112.7(2) . .
C94 N93 Fe3 139.0(3) . .
C94 N93 N92 105.0(3) . .
N93 C94 H94 124.1 . .
N93 C94 C95 111.9(4) . .
C95 C94 H94 124.1 . .
C94 C95 C97 128.4(4) . .
C96 C95 C94 104.6(4) . .
C96 C95 C97 127.0(4) . .
N92 C96 C95 107.7(4) . .
N92 C96 H96 126.1 . .
C95 C96 H96 126.1 . .
C95 C97 H97A 109.5 . .
C95 C97 H97B 109.5 . .
C95 C97 H97C 109.5 . .
H97A C97 H97B 109.5 . .
H97A C97 H97C 109.5 . .
H97B C97 H97C 109.5 . .
N99 N98 C90 118.7(3) . .
C102 N98 C90 130.0(3) . .
C102 N98 N99 111.2(3) . .
N98 N99 Fe4 112.4(2) . 3_666
C100 N99 Fe4 139.1(3) . 3_666
C100 N99 N98 105.0(3) . .
N99 C100 H100 124.1 . .
N99 C100 C101 111.8(4) . .
C101 C100 H100 124.1 . .
C100 C101 C103 128.6(4) . .
C102 C101 C100 104.1(4) . .
C102 C101 C103 127.4(5) . .
N98 C102 C101 107.9(4) . .
N98 C102 H102 126.0 . .
C101 C102 H102 126.0 . .
C101 C103 H10A 109.5 . .
C101 C103 H10B 109.5 . .
C101 C103 H10C 109.5 . .
H10A C103 H10B 109.5 . .
H10A C103 H10C 109.5 . .
H10B C103 H10C 109.5 . .
O104 C105 N106 119.0(3) . .
O104 C105 N110 120.6(3) . .
N110 C105 N106 120.3(3) . .
C105 N106 Fe2 122.6(2) . .
C107 N106 Fe2 119.0(2) . .
C107 N106 C105 118.2(3) . .
N106 C107 C108 125.0(4) . .
N106 C107 N111 114.6(3) . .
C108 C107 N111 120.4(4) . .
C107 C108 H108 123.3 . .
C109 C108 C107 113.5(4) . .
C109 C108 H108 123.3 . .
C108 C109 N117 119.9(3) . .
N110 C109 C108 125.0(4) . .
N110 C109 N117 115.0(3) . .
C105 N110 Fe4 123.7(2) . .
C109 N110 Fe4 117.4(3) . .
C109 N110 C105 118.0(3) . .
N112 N111 C107 118.6(3) . .
N112 N111 C115 110.9(4) . .
C115 N111 C107 129.6(4) . .
N111 N112 Fe2 113.0(2) . .
C113 N112 Fe2 141.9(4) . .
C113 N112 N111 105.1(4) . .
N112 C113 H113 124.2 . .
N112 C113 C114 111.5(5) . .
C114 C113 H113 124.2 . .
C113 C114 C116 127.5(6) . .
C115 C114 C113 105.3(4) . .
C115 C114 C116 127.1(6) . .
N111 C115 H115 126.5 . .
C114 C115 N111 107.1(5) . .
C114 C115 H115 126.5 . .
C114 C116 H11A 109.5 . .
C114 C116 H11B 109.5 . .
C114 C116 H11C 109.5 . .
H11A C116 H11B 109.5 . .
H11A C116 H11C 109.5 . .
H11B C116 H11C 109.5 . .
N118 N117 C109 118.2(3) . .
N118 N117 C121 111.5(4) . .
C121 N117 C109 130.2(4) . .
N117 N118 Fe4 113.8(2) . .
C119 N118 Fe4 138.8(3) . .
C119 N118 N117 105.1(4) . .
N118 C119 H119 124.6 . .
N118 C119 C120 110.7(5) . .
C120 C119 H119 124.6 . .
C119 C120 C122 126.8(6) . .
C121 C120 C119 105.2(4) . .
C121 C120 C122 127.9(6) . .
N117 C121 H121 126.3 . .
C120 C121 N117 107.5(4) . .
C120 C121 H121 126.3 . .
C120 C122 H12A 109.5 . .
C120 C122 H12B 109.5 . .
C120 C122 H12C 109.5 . .
H12A C122 H12B 109.5 . .
H12A C122 H12C 109.5 . .
H12B C122 H12C 109.5 . .
F25A B23A F24A 106.2(10) . .
F25A B23A F26A 110.5(10) . .
F26A B23A F24A 105.4(8) . .
F27A B23A F24A 105.2(8) . .
F27A B23A F25A 112.9(10) . .
F27A B23A F26A 115.6(9) . .
F24B B23B F25B 109.0(11) . .
F24B B23B F26B 120.1(12) . .
F24B B23B F27B 108.6(12) . .
F25B B23B F27B 104.5(11) . .
F26B B23B F25B 108.9(9) . .
F26B B23B F27B 104.6(11) . .
F29A B28A F30A 110.0(8) . .
F29A B28A F31A 113.4(9) . .
F29A B28A F32A 110.6(9) . .
F30A B28A F31A 108.4(8) . .
F32A B28A F30A 109.8(9) . .
F32A B28A F31A 104.5(8) . .
F30B B28B F29B 104.4(13) . .
F30B B28B F31B 114.8(14) . .
F30B B28B F32B 115.4(14) . .
F31B B28B F29B 106.6(14) . .
F31B B28B F32B 110.0(13) . .
F32B B28B F29B 104.6(13) . .
F34A B33A F35A 112.8(11) . .
F34A B33A F36A 105.5(9) . .
F36A B33A F35A 108.9(11) . .
F37A B33A F34A 112.0(10) . .
F37A B33A F35A 104.2(10) . .
F37A B33A F36A 113.6(11) . .
F34B B33B F35B 116.1(13) . .
F34B B33B F36B 111.3(12) . .
F34B B33B F37B 113.7(11) . .
F35B B33B F36B 107.1(12) . .
F35B B33B F37B 101.8(10) . .
F37B B33B F36B 106.1(13) . .
F39A B38A F40A 108.7(17) . .
F39A B38A F41A 109.5(18) . .
F39A B38A F42A 109.8(17) . .
F40A B38A F41A 107.4(17) . .
F40A B38A F42A 109.5(17) . .
F41A B38A F42A 111.9(18) . .
F39B B38B F40B 107.7(17) . .
F39B B38B F41B 108.2(17) . .
F41B B38B F40B 111.4(17) . .
F42B B38B F39B 110.0(17) . .
F42B B38B F40B 110.4(17) . .
F42B B38B F41B 109.1(17) . .
F39C B38C F40C 108.8(16) . .
F41C B38C F39C 109.3(16) . .
F41C B38C F40C 108.2(16) . .
F42C B38C F39C 111.6(16) . .
F42C B38C F40C 108.4(16) . .
F42C B38C F41C 110.4(16) . .
H14D C143 H14E 109.5 . .
H14D C143 H14F 109.5 . .
H14E C143 H14F 109.5 . .
C144 C143 H14D 109.5 . .
C144 C143 H14E 109.5 . .
C144 C143 H14F 109.5 . .
N145 C144 C143 165(4) . .
N148 C147 C146 156(7) . .
H14A C149 H14B 109.5 . .
H14A C149 H14C 109.5 . .
H14B C149 H14C 109.5 . .
C150 C149 H14A 109.5 . .
C150 C149 H14B 109.5 . .
C150 C149 H14C 109.5 . .
C152 O151 C150 112(2) . .
O151 C152 H15A 109.5 . .
O151 C152 H15B 109.5 . .
O151 C152 C153 111(2) . .
H15A C152 H15B 108.1 . .
C153 C152 H15A 109.5 . .
C153 C152 H15B 109.5 . .
C152 C153 H15C 109.5 . .
C152 C153 H15D 109.5 . .
C152 C153 H15E 109.5 . .
H15C C153 H15D 109.5 . .
H15C C153 H15E 109.5 . .
H15D C153 H15E 109.5 . .
H15H C154 H15I 109.5 . .
H15H C154 H15J 109.5 . .
H15I C154 H15J 109.5 . .
C155 C154 H15H 109.5 . .
C155 C154 H15I 109.5 . .
C155 C154 H15J 109.5 . .
C154 C155 H15K 109.3 . .
C154 C155 H15L 109.3 . .
H15K C155 H15L 108.0 . .
O156 C155 C154 111.5(18) . .
O156 C155 H15K 109.3 . .
O156 C155 H15L 109.3 . .
C157 O156 C155 123.1(18) . .
O156 C157 H15M 107.1 . .
O156 C157 H15N 107.1 . .
O156 C157 C158 120.9(18) . .
H15M C157 H15N 106.8 . .
C158 C157 H15M 107.1 . .
C158 C157 H15N 107.1 . .
C157 C158 H15O 109.5 . .
C157 C158 H15P 109.5 . .
C157 C158 H15Q 109.5 . .
H15O C158 H15P 109.5 . .
H15O C158 H15Q 109.5 . .
H15P C158 H15Q 109.5 . .
C149 C150 H15F 109.5 . .
C149 C150 H15G 109.5 . .
O151 C150 C149 111(2) . .
O151 C150 H15F 109.5 . .
O151 C150 H15G 109.5 . .
H15F C150 H15G 108.1 . .
H15R C159 H15S 109.5 . .
H15R C159 H15T 109.5 . .
H15S C159 H15T 109.5 . .
C160 C159 H15R 109.5 . .
C160 C159 H15S 109.5 . .
C160 C159 H15T 109.5 . .
N161 C160 C159 166(9) . .
N164 C163 C162 169(9) . .

loop_
_geom_bond_atom_site_label_1
_geom_bond_atom_site_label_2
_geom_bond_distance
_geom_bond_site_symmetry_2
Fe1 N11 2.157(3) .
Fe1 N17 2.191(4) .
Fe1 N30 2.151(3) .
Fe1 N36 2.214(4) .
Fe1 N49 2.182(3) .
Fe1 N55 2.185(4) .
Fe2 N15 2.179(3) .
Fe2 N23 2.178(4) .
Fe2 N68 2.187(3) .
Fe2 N74 2.176(4) .
Fe2 N106 2.160(3) .
Fe2 N112 2.220(4) .
Fe3 N34 2.206(3) 3_666
Fe3 N42 2.181(4) 3_666
Fe3 N72 2.170(3) .
Fe3 N80 2.196(4) .
Fe3 N87 2.171(3) .
Fe3 N93 2.167(3) .
Fe4 N53 2.202(3) 3_666
Fe4 N61 2.169(3) 3_666
Fe4 N91 2.166(3) 3_666
Fe4 N99 2.201(3) 3_666
Fe4 N110 2.206(3) .
Fe4 N118 2.205(4) .
Fe5 O6 1.995(3) .
Fe5 O7 2.001(3) .
Fe5 O8 1.992(3) .
O9 C10 1.246(5) .
C10 N11 1.373(5) .
C10 N15 1.382(5) .
N11 C12 1.328(5) .
C12 C13 1.370(6) .
C12 N16 1.416(5) .
C13 H13 0.9500 .
C13 C14 1.378(6) .
C14 N15 1.329(5) .
C14 N22 1.409(5) .
N16 N17 1.352(5) .
N16 C20 1.372(6) .
N17 C18 1.315(6) .
C18 H18 0.9500 .
C18 C19 1.400(7) .
C19 C20 1.364(7) .
C19 C21 1.504(7) .
C20 H20 0.9500 .
C21 H21A 0.9800 .
C21 H21B 0.9800 .
C21 H21C 0.9800 .
N22 N23 1.357(5) .
N22 C26 1.366(6) .
N23 C24 1.326(6) .
C24 H24 0.9500 .
C24 C25 1.395(7) .
C25 C26 1.370(7) .
C25 C27 1.504(7) .
C26 H26 0.9500 .
C27 H27A 0.9800 .
C27 H27B 0.9800 .
C27 H27C 0.9800 .
O28 C29 1.242(5) .
C29 N30 1.370(5) .
C29 N34 1.387(5) .
N30 C31 1.325(5) .
C31 C32 1.382(6) .
C31 N35 1.417(6) .
C32 H32 0.9500 .
C32 C33 1.388(6) .
C33 N34 1.330(5) .
C33 N41 1.399(5) .
N34 Fe3 2.206(3) 3_666
N35 N36 1.347(5) .
N35 C39 1.358(6) .
N36 C37 1.323(6) .
C37 H37 0.9500 .
C37 C38 1.401(8) .
C38 C39 1.371(9) .
C38 C40 1.521(8) .
C39 H39 0.9500 .
C40 H40A 0.9800 .
C40 H40B 0.9800 .
C40 H40C 0.9800 .
N41 N42 1.358(6) .
N41 C45 1.361(6) .
N42 Fe3 2.181(4) 3_666
N42 C43 1.325(6) .
C43 H43 0.9500 .
C43 C44 1.412(9) .
C44 C45 1.345(9) .
C44 C46 1.514(7) .
C45 H45 0.9500 .
C46 H46A 0.9800 .
C46 H46B 0.9800 .
C46 H46C 0.9800 .
O47 C48 1.248(5) .
C48 N49 1.385(5) .
C48 N53 1.374(5) .
N49 C50 1.325(5) .
C50 C51 1.372(6) .
C50 N54 1.413(5) .
C51 H51 0.9500 .
C51 C52 1.384(6) .
C52 N53 1.329(5) .
C52 N60 1.395(5) .
N53 Fe4 2.202(3) 3_666
N54 N55 1.358(5) .
N54 C58 1.364(6) .
N55 C56 1.310(6) .
C56 H56 0.9500 .
C56 C57 1.394(7) .
C57 C58 1.376(7) .
C57 C59 1.515(7) .
C58 H58 0.9500 .
C59 H59A 0.9800 .
C59 H59B 0.9800 .
C59 H59C 0.9800 .
N60 N61 1.363(5) .
N60 C64 1.368(6) .
N61 Fe4 2.169(3) 3_666
N61 C62 1.323(6) .
C62 H62 0.9500 .
C62 C63 1.404(7) .
C63 C64 1.359(7) .
C63 C65 1.503(7) .
C64 H64 0.9500 .
C65 H65A 0.9800 .
C65 H65B 0.9800 .
C65 H65C 0.9800 .
O66 C67 1.248(5) .
C67 N68 1.378(5) .
C67 N72 1.369(5) .
N68 C69 1.335(5) .
C69 C70 1.377(6) .
C69 N73 1.417(5) .
C70 H70 0.9500 .
C70 C71 1.383(6) .
C71 N72 1.326(5) .
C71 N79 1.405(5) .
N73 N74 1.356(5) .
N73 C77 1.356(6) .
N74 C75 1.326(6) .
C75 H75 0.9500 .
C75 C76 1.392(7) .
C76 C77 1.361(7) .
C76 C78 1.512(7) .
C77 H77 0.9500 .
C78 H78A 0.9800 .
C78 H78B 0.9800 .
C78 H78C 0.9800 .
N79 N80 1.363(5) .
N79 C83 1.367(6) .
N80 C81 1.317(6) .
C81 H81 0.9500 .
C81 C82 1.407(7) .
C82 C83 1.367(7) .
C82 C84 1.502(7) .
C83 H83 0.9500 .
C84 H84A 0.9800 .
C84 H84B 0.9800 .
C84 H84C 0.9800 .
O85 C86 1.249(4) .
C86 N87 1.380(5) .
C86 N91 1.371(5) .
N87 C88 1.329(5) .
C88 C89 1.378(5) .
C88 N92 1.399(5) .
C89 H89 0.9500 .
C89 C90 1.385(5) .
C90 N91 1.328(5) .
C90 N98 1.402(5) .
N91 Fe4 2.166(3) 3_666
N92 N93 1.361(4) .
N92 C96 1.364(5) .
N93 C94 1.328(5) .
C94 H94 0.9500 .
C94 C95 1.404(6) .
C95 C96 1.365(6) .
C95 C97 1.505(6) .
C96 H96 0.9500 .
C97 H97A 0.9800 .
C97 H97B 0.9800 .
C97 H97C 0.9800 .
N98 N99 1.366(5) .
N98 C102 1.355(5) .
N99 Fe4 2.201(3) 3_666
N99 C100 1.326(5) .
C100 H100 0.9500 .
C100 C101 1.417(7) .
C101 C102 1.372(6) .
C101 C103 1.495(6) .
C102 H102 0.9500 .
C103 H10A 0.9800 .
C103 H10B 0.9800 .
C103 H10C 0.9800 .
O104 C105 1.236(5) .
C105 N106 1.383(5) .
C105 N110 1.380(5) .
N106 C107 1.320(5) .
C107 C108 1.385(6) .
C107 N111 1.413(5) .
C108 H108 0.9500 .
C108 C109 1.383(6) .
C109 N110 1.327(5) .
C109 N117 1.408(5) .
N111 N112 1.362(5) .
N111 C115 1.369(6) .
N112 C113 1.318(6) .
C113 H113 0.9500 .
C113 C114 1.407(8) .
C114 C115 1.353(8) .
C114 C116 1.521(7) .
C115 H115 0.9500 .
C116 H11A 0.9800 .
C116 H11B 0.9800 .
C116 H11C 0.9800 .
N117 N118 1.356(5) .
N117 C121 1.360(5) .
N118 C119 1.336(6) .
C119 H119 0.9500 .
C119 C120 1.414(8) .
C120 C121 1.358(8) .
C120 C122 1.505(7) .
C121 H121 0.9500 .
C122 H12A 0.9800 .
C122 H12B 0.9800 .
C122 H12C 0.9800 .
B23A F24A 1.419(11) .
B23A F25A 1.358(12) .
B23A F26A 1.376(11) .
B23A F27A 1.354(12) .
B23B F24B 1.293(14) .
B23B F25B 1.400(13) .
B23B F26B 1.387(12) .
B23B F27B 1.437(14) .
B28A F29A 1.331(10) .
B28A F30A 1.377(11) .
B28A F31A 1.383(11) .
B28A F32A 1.369(12) .
B28B F29B 1.422(16) .
B28B F30B 1.307(15) .
B28B F31B 1.347(15) .
B28B F32B 1.398(15) .
B33A F34A 1.341(12) .
B33A F35A 1.398(14) .
B33A F36A 1.369(13) .
B33A F37A 1.332(13) .
B33B F34B 1.299(13) .
B33B F35B 1.368(14) .
B33B F36B 1.402(14) .
B33B F37B 1.397(13) .
B38A F39A 1.355(18) .
B38A F40A 1.363(18) .
B38A F41A 1.365(18) .
B38A F42A 1.370(18) .
B38B F39B 1.368(18) .
B38B F40B 1.371(18) .
B38B F41B 1.370(18) .
B38B F42B 1.360(18) .
B38C F39C 1.363(17) .
B38C F40C 1.387(17) .
B38C F41C 1.363(17) .
B38C F42C 1.358(17) .
C143 H14D 0.9800 .
C143 H14E 0.9800 .
C143 H14F 0.9800 .
C143 C144 1.454(17) .
C144 N145 1.155(17) .
N148 C147 1.16(2) .
C147 C146 1.50(2) .
C146 H14G 0.9800 .
C146 H14H 0.9800 .
C146 H14I 0.9800 .
C149 H14A 0.9800 .
C149 H14B 0.9800 .
C149 H14C 0.9800 .
C149 C150 1.51(2) .
O151 C152 1.42(2) .
O151 C150 1.42(2) .
C152 H15A 0.9900 .
C152 H15B 0.9900 .
C152 C153 1.51(2) .
C153 H15C 0.9800 .
C153 H15D 0.9800 .
C153 H15E 0.9800 .
C154 H15H 0.9800 .
C154 H15I 0.9800 .
C154 H15J 0.9800 .
C154 C155 1.508(18) .
C155 H15K 0.9900 .
C155 H15L 0.9900 .
C155 O156 1.354(16) .
O156 C157 1.343(15) .
C157 H15M 0.9900 .
C157 H15N 0.9900 .
C157 C158 1.406(16) .
C158 H15O 0.9800 .
C158 H15P 0.9800 .
C158 H15Q 0.9800 .
C150 H15F 0.9900 .
C150 H15G 0.9900 .
C159 H15R 0.9800 .
C159 H15S 0.9800 .
C159 H15T 0.9800 .
C159 C160 1.493(19) .
C160 N161 1.151(19) .
C162 H16A 0.9800 .
C162 H16B 0.9800 .
C162 H16C 0.9800 .
C162 C163 1.480(18) .
C163 N164 1.156(18) .
